data_7101823
loop_
_publ_author_name
'Hua, Guoxiong'
'Li, Yang'
'Slawin, Alexandra M Z'
'Woollins, J Derek'

_publ_section_title
;
 Unexpected four- and eight-membered organo P-Se heterocycles.
;
_journal_issue 14
_journal_name_full 'Chemical communications (Cambridge, England)'
_journal_page_first 1465
_journal_page_last 1467
_journal_paper_doi 10.1039/b617418c
_journal_year 2007
_chemical_formula_moiety 'C18 H23 P Se2'
_chemical_formula_sum 'C18 H23 P Se2'
_chemical_formula_weight 428.25
_chemical_name_systematic
;
?
;
_space_group_IT_number 14
_symmetry_cell_setting monoclinic
_symmetry_space_group_name_Hall '-P 2ybc'
_symmetry_space_group_name_H-M 'P 1 21/c 1'
_atom_sites_solution_hydrogens geom
_atom_sites_solution_primary direct
_atom_sites_solution_secondary difmap
_audit_creation_method SHELXL-97
_cell_angle_alpha 90.00
_cell_angle_beta 92.984(3)
_cell_angle_gamma 90.00
_cell_formula_units_Z 4
_cell_length_a 8.1765(10)
_cell_length_b 25.499(3)
_cell_length_c 9.2946(11)
_cell_measurement_reflns_used 7696
_cell_measurement_temperature 93(2)
_cell_measurement_theta_max 28.16
_cell_measurement_theta_min 2.28
_cell_volume 1935.2(4)
_computing_cell_refinement 'CrystalClear (Rigaku Corp., 2004)'
_computing_data_collection 'CrystalClear (Rigaku Corp., 2004)'
_computing_data_reduction 'CrystalClear (Rigaku Corp., 2004)'
_computing_molecular_graphics PLATON
_computing_publication_material 'Bruker SHELXTL'
_computing_structure_refinement 'SHELXL-97 (Sheldrick, 1997)'
_computing_structure_solution 'SHELXS-97 (Sheldrick, 1990)'
_diffrn_ambient_temperature 93(2)
_diffrn_detector_area_resol_mean 0.83
_diffrn_measured_fraction_theta_full 0.948
_diffrn_measured_fraction_theta_max 0.797
_diffrn_measurement_device_type CCD
_diffrn_measurement_method dtprofit.ref
_diffrn_radiation_monochromator confocal
_diffrn_radiation_source 'rotating anode'
_diffrn_radiation_type MoK\a
_diffrn_radiation_wavelength 0.71073
_diffrn_reflns_av_R_equivalents 0.0506
_diffrn_reflns_av_sigmaI/netI 0.0405
_diffrn_reflns_limit_h_max 9
_diffrn_reflns_limit_h_min -8
_diffrn_reflns_limit_k_max 30
_diffrn_reflns_limit_k_min -24
_diffrn_reflns_limit_l_max 10
_diffrn_reflns_limit_l_min -11
_diffrn_reflns_number 10297
_diffrn_reflns_theta_full 25.00
_diffrn_reflns_theta_max 27.45
_diffrn_reflns_theta_min 2.34
_exptl_absorpt_coefficient_mu 3.897
_exptl_absorpt_correction_T_max 0.7457
_exptl_absorpt_correction_T_min 0.5096
_exptl_absorpt_correction_type multi-scan
_exptl_crystal_colour Orange
_exptl_crystal_density_diffrn 1.470
_exptl_crystal_density_method 'not measured'
_exptl_crystal_description Prism
_exptl_crystal_F_000 856
_exptl_crystal_size_max 0.20
_exptl_crystal_size_mid 0.15
_exptl_crystal_size_min 0.08
_refine_diff_density_max 0.723
_refine_diff_density_min -0.716
_refine_diff_density_rms 0.200
_refine_ls_extinction_method none
_refine_ls_goodness_of_fit_ref 1.169
_refine_ls_hydrogen_treatment constr
_refine_ls_matrix_type full
_refine_ls_number_parameters 196
_refine_ls_number_reflns 3523
_refine_ls_number_restraints 0
_refine_ls_restrained_S_all 1.169
_refine_ls_R_factor_all 0.0500
_refine_ls_R_factor_gt 0.0375
_refine_ls_shift/su_max 0.007
_refine_ls_shift/su_mean 0.000
_refine_ls_structure_factor_coef Fsqd
_refine_ls_weighting_details 'calc w=1/[\s^2^(Fo^2^)+(0.0576P)^2^+1.1519P] where P=(Fo^2^+2Fc^2^)/3'
_refine_ls_weighting_scheme calc
_refine_ls_wR_factor_gt 0.0995
_refine_ls_wR_factor_ref 0.1048
_reflns_number_gt 2993
_reflns_number_total 3523
_reflns_threshold_expression >2sigma(I)
_cod_data_source_file b617418c.txt
_cod_data_source_block p21c
_cod_depositor_comments
;
The following automatic conversions were performed:
'_symmetry_cell_setting' value 'Monoclinic' changed to 'monoclinic'
according to '/home/saulius/struct/CIF-dictionaries/cif_core.dic'
dictionary named 'cif_core.dic' version 2.4.1 from 2010-06-29.

Automatic conversion script
Id: cif_fix_enum 1527 2010-12-29 10:47:43Z saulius 
;
_cod_original_sg_symbol_H-M P21/c
_cod_database_code 7101823

loop_
_symmetry_equiv_pos_as_xyz
'x, y, z'
'-x, y+1/2, -z+1/2'
'-x, -y, -z'
'x, -y-1/2, z-1/2'

loop_
_atom_site_label
_atom_site_type_symbol
_atom_site_fract_x
_atom_site_fract_y
_atom_site_fract_z
_atom_site_U_iso_or_equiv
_atom_site_adp_type
_atom_site_occupancy
_atom_site_symmetry_multiplicity
_atom_site_calc_flag
_atom_site_refinement_flags
Se1 Se 1.25588(5) 0.026753(17) 0.41290(4) 0.01954(14) Uani 1 1 d .
Se2 Se 0.90358(4) 0.095651(15) 0.58065(4) 0.01450(13) Uani 1 1 d .
P1 P 1.16459(11) 0.06358(4) 0.59345(10) 0.0123(2) Uani 1 1 d .
C1 C 1.2027(4) 0.02858(15) 0.7621(4) 0.0138(8) Uani 1 1 d .
C2 C 1.1471(5) 0.05019(18) 0.8884(5) 0.0225(9) Uani 1 1 d .
H2 H 1.0829 0.0812 0.8845 0.027 Uiso 1 1 calc R
C3 C 1.1858(5) 0.02628(18) 1.0194(5) 0.0261(10) Uani 1 1 d .
H3 H 1.1483 0.0409 1.1057 0.031 Uiso 1 1 calc R
C4 C 1.2794(5) -0.01910(17) 1.0244(5) 0.0221(9) Uani 1 1 d .
H4 H 1.3054 -0.0355 1.1144 0.026 Uiso 1 1 calc R
C5 C 1.3352(5) -0.04071(17) 0.8997(5) 0.0206(9) Uani 1 1 d .
H5 H 1.4000 -0.0716 0.9042 0.025 Uiso 1 1 calc R
C6 C 1.2962(5) -0.01695(16) 0.7673(4) 0.0166(8) Uani 1 1 d .
H6 H 1.3332 -0.0318 0.6810 0.020 Uiso 1 1 calc R
C7 C 1.0587(4) 0.15384(15) 0.6120(4) 0.0126(8) Uani 1 1 d .
C8 C 1.2113(4) 0.13251(15) 0.6241(4) 0.0139(8) Uani 1 1 d .
C9 C 1.3774(5) 0.15797(17) 0.6516(4) 0.0195(9) Uani 1 1 d .
C10 C 1.4401(7) 0.1766(3) 0.5082(6) 0.0576(19) Uani 1 1 d .
H10A H 1.4450 0.1469 0.4420 0.086 Uiso 1 1 calc R
H10B H 1.5498 0.1917 0.5245 0.086 Uiso 1 1 calc R
H10C H 1.3657 0.2033 0.4664 0.086 Uiso 1 1 calc R
C11 C 1.3679(6) 0.2035(2) 0.7581(7) 0.0396(13) Uani 1 1 d .
H11A H 1.3041 0.2322 0.7131 0.059 Uiso 1 1 calc R
H11B H 1.4787 0.2158 0.7852 0.059 Uiso 1 1 calc R
H11C H 1.3148 0.1915 0.8444 0.059 Uiso 1 1 calc R
C12 C 1.4983(5) 0.11785(19) 0.7197(6) 0.0312(11) Uani 1 1 d .
H12A H 1.4589 0.1059 0.8119 0.047 Uiso 1 1 calc R
H12B H 1.6061 0.1343 0.7357 0.047 Uiso 1 1 calc R
H12C H 1.5071 0.0878 0.6548 0.047 Uiso 1 1 calc R
C13 C 1.0049(4) 0.20676(16) 0.6178(4) 0.0156(8) Uani 1 1 d .
C14 C 0.9549(5) 0.25099(16) 0.6238(4) 0.0151(8) Uani 1 1 d .
C15 C 0.9045(4) 0.30643(16) 0.6335(4) 0.0157(8) Uani 1 1 d .
C16 C 0.8513(6) 0.32597(17) 0.4813(5) 0.0270(10) Uani 1 1 d .
H16A H 0.9417 0.3214 0.4173 0.040 Uiso 1 1 calc R
H16B H 0.8219 0.3632 0.4856 0.040 Uiso 1 1 calc R
H16C H 0.7563 0.3057 0.4442 0.040 Uiso 1 1 calc R
C17 C 0.7620(5) 0.31068(18) 0.7339(5) 0.0253(10) Uani 1 1 d .
H17A H 0.6681 0.2908 0.6932 0.038 Uiso 1 1 calc R
H17B H 0.7311 0.3476 0.7439 0.038 Uiso 1 1 calc R
H17C H 0.7958 0.2964 0.8287 0.038 Uiso 1 1 calc R
C18 C 1.0493(5) 0.33926(19) 0.6938(5) 0.0289(10) Uani 1 1 d .
H18A H 1.0832 0.3267 0.7905 0.043 Uiso 1 1 calc R
H18B H 1.0165 0.3761 0.6989 0.043 Uiso 1 1 calc R
H18C H 1.1410 0.3359 0.6306 0.043 Uiso 1 1 calc R

loop_
_atom_site_aniso_label
_atom_site_aniso_U_11
_atom_site_aniso_U_22
_atom_site_aniso_U_33
_atom_site_aniso_U_23
_atom_site_aniso_U_13
_atom_site_aniso_U_12
Se1 0.0278(2) 0.0178(3) 0.0134(2) -0.00242(17) 0.00422(16) 0.00506(16)
Se2 0.0133(2) 0.0133(2) 0.0167(2) -0.00037(16) -0.00133(14) 0.00081(14)
P1 0.0155(5) 0.0101(5) 0.0113(5) 0.0003(4) 0.0000(4) 0.0026(4)
C1 0.0149(18) 0.014(2) 0.013(2) 0.0019(16) -0.0025(15) -0.0026(14)
C2 0.029(2) 0.020(2) 0.018(2) 0.0042(18) 0.0041(17) 0.0083(17)
C3 0.033(2) 0.031(3) 0.014(2) 0.0017(19) 0.0046(18) 0.0080(19)
C4 0.027(2) 0.022(2) 0.017(2) 0.0062(18) -0.0065(17) -0.0040(17)
C5 0.023(2) 0.013(2) 0.025(2) 0.0031(18) -0.0051(17) 0.0019(16)
C6 0.021(2) 0.015(2) 0.015(2) -0.0027(17) -0.0006(15) 0.0005(15)
C7 0.0186(18) 0.0077(19) 0.0116(19) 0.0029(16) 0.0010(15) 0.0011(14)
C8 0.0181(19) 0.013(2) 0.0104(19) 0.0042(16) 0.0001(15) 0.0027(15)
C9 0.0173(19) 0.021(2) 0.020(2) -0.0002(19) 0.0029(16) -0.0039(16)
C10 0.046(3) 0.090(5) 0.036(3) 0.023(3) -0.001(3) -0.041(3)
C11 0.020(2) 0.027(3) 0.070(4) -0.019(3) -0.015(2) 0.0020(19)
C12 0.016(2) 0.025(3) 0.052(3) -0.008(2) -0.005(2) 0.0006(18)
C13 0.0146(18) 0.019(2) 0.013(2) 0.0006(17) -0.0012(15) 0.0002(16)
C14 0.0170(19) 0.014(2) 0.014(2) 0.0004(17) -0.0011(15) 0.0026(15)
C15 0.0203(19) 0.013(2) 0.014(2) 0.0022(17) 0.0019(15) 0.0025(15)
C16 0.046(3) 0.015(2) 0.020(2) 0.0016(19) -0.0005(19) 0.0120(19)
C17 0.030(2) 0.016(2) 0.031(3) -0.002(2) 0.0114(19) 0.0061(17)
C18 0.032(2) 0.025(3) 0.030(3) -0.005(2) 0.003(2) -0.0035(19)

loop_
_atom_type_symbol
_atom_type_description
_atom_type_scat_dispersion_real
_atom_type_scat_dispersion_imag
_atom_type_scat_source
C C 0.0033 0.0016 'International Tables Vol C Tables 4.2.6.8 and 6.1.1.4'
H H 0.0000 0.0000 'International Tables Vol C Tables 4.2.6.8 and 6.1.1.4'
P P 0.1023 0.0942 'International Tables Vol C Tables 4.2.6.8 and 6.1.1.4'
Se Se -0.0929 2.2259 'International Tables Vol C Tables 4.2.6.8 and 6.1.1.4'

loop_
_geom_angle_atom_site_label_1
_geom_angle_atom_site_label_2
_geom_angle_atom_site_label_3
_geom_angle
C7 Se2 P1 70.62(11)
C1 P1 C8 108.33(17)
C1 P1 Se1 114.77(14)
C8 P1 Se1 118.58(13)
C1 P1 Se2 109.80(13)
C8 P1 Se2 81.37(12)
Se1 P1 Se2 119.35(5)
C6 C1 C2 120.3(4)
C6 C1 P1 120.6(3)
C2 C1 P1 118.9(3)
C3 C2 C1 119.8(4)
C3 C2 H2 120.1
C1 C2 H2 120.1
C2 C3 C4 119.8(4)
C2 C3 H3 120.1
C4 C3 H3 120.1
C5 C4 C3 120.7(4)
C5 C4 H4 119.7
C3 C4 H4 119.7
C4 C5 C6 119.8(4)
C4 C5 H5 120.1
C6 C5 H5 120.1
C1 C6 C5 119.6(4)
C1 C6 H6 120.2
C5 C6 H6 120.2
C8 C7 C13 131.4(4)
C8 C7 Se2 107.0(3)
C13 C7 Se2 121.6(3)
C7 C8 C9 130.8(4)
C7 C8 P1 100.9(3)
C9 C8 P1 128.3(3)
C8 C9 C10 109.0(3)
C8 C9 C11 111.0(3)
C10 C9 C11 111.0(5)
C8 C9 C12 109.7(3)
C10 C9 C12 109.2(4)
C11 C9 C12 106.9(4)
C9 C10 H10A 109.5
C9 C10 H10B 109.5
H10A C10 H10B 109.5
C9 C10 H10C 109.5
H10A C10 H10C 109.5
H10B C10 H10C 109.5
C9 C11 H11A 109.5
C9 C11 H11B 109.5
H11A C11 H11B 109.5
C9 C11 H11C 109.5
H11A C11 H11C 109.5
H11B C11 H11C 109.5
C9 C12 H12A 109.5
C9 C12 H12B 109.5
H12A C12 H12B 109.5
C9 C12 H12C 109.5
H12A C12 H12C 109.5
H12B C12 H12C 109.5
C14 C13 C7 178.1(4)
C13 C14 C15 176.3(4)
C14 C15 C18 109.4(3)
C14 C15 C17 109.2(3)
C18 C15 C17 109.6(4)
C14 C15 C16 108.6(3)
C18 C15 C16 109.6(4)
C17 C15 C16 110.4(3)
C15 C16 H16A 109.5
C15 C16 H16B 109.5
H16A C16 H16B 109.5
C15 C16 H16C 109.5
H16A C16 H16C 109.5
H16B C16 H16C 109.5
C15 C17 H17A 109.5
C15 C17 H17B 109.5
H17A C17 H17B 109.5
C15 C17 H17C 109.5
H17A C17 H17C 109.5
H17B C17 H17C 109.5
C15 C18 H18A 109.5
C15 C18 H18B 109.5
H18A C18 H18B 109.5
C15 C18 H18C 109.5
H18A C18 H18C 109.5
H18B C18 H18C 109.5

loop_
_geom_bond_atom_site_label_1
_geom_bond_atom_site_label_2
_geom_bond_distance
Se1 P1 2.0941(11)
Se2 C7 1.964(4)
Se2 P1 2.2828(10)
P1 C1 1.816(4)
P1 C8 1.818(4)
C1 C6 1.389(6)
C1 C2 1.394(6)
C2 C3 1.384(6)
C2 H2 0.9500
C3 C4 1.387(6)
C3 H3 0.9500
C4 C5 1.382(6)
C4 H4 0.9500
C5 C6 1.394(6)
C5 H5 0.9500
C6 H6 0.9500
C7 C8 1.361(5)
C7 C13 1.421(5)
C8 C9 1.515(5)
C9 C10 1.528(7)
C9 C11 1.530(6)
C9 C12 1.536(6)
C10 H10A 0.9800
C10 H10B 0.9800
C10 H10C 0.9800
C11 H11A 0.9800
C11 H11B 0.9800
C11 H11C 0.9800
C12 H12A 0.9800
C12 H12B 0.9800
C12 H12C 0.9800
C13 C14 1.202(6)
C14 C15 1.477(6)
C15 C18 1.532(6)
C15 C17 1.534(6)
C15 C16 1.541(6)
C16 H16A 0.9800
C16 H16B 0.9800
C16 H16C 0.9800
C17 H17A 0.9800
C17 H17B 0.9800
C17 H17C 0.9800
C18 H18A 0.9800
C18 H18B 0.9800
C18 H18C 0.9800

loop_
_geom_torsion_atom_site_label_1
_geom_torsion_atom_site_label_2
_geom_torsion_atom_site_label_3
_geom_torsion_atom_site_label_4
_geom_torsion
C7 Se2 P1 C1 108.06(18)
C7 Se2 P1 C8 1.59(17)
C7 Se2 P1 Se1 -116.44(13)
P1 Se2 C7 C8 -2.2(2)
P1 Se2 C7 C13 177.5(3)
C8 P1 C1 C6 -130.6(3)
Se1 P1 C1 C6 4.5(3)
Se2 P1 C1 C6 142.2(3)
C8 P1 C1 C2 44.6(4)
Se1 P1 C1 C2 179.7(3)
Se2 P1 C1 C2 -42.6(3)
C6 C1 C2 C3 0.2(6)
P1 C1 C2 C3 -175.0(3)
C13 C7 C8 C9 1.6(7)
Se2 C7 C8 C9 -178.8(3)
C13 C7 C8 P1 -177.0(4)
Se2 C7 C8 P1 2.6(3)
C1 P1 C8 C7 -110.3(3)
Se1 P1 C8 C7 116.6(2)
Se2 P1 C8 C7 -2.2(2)
C1 P1 C8 C9 71.1(4)
Se1 P1 C8 C9 -62.0(4)
Se2 P1 C8 C9 179.2(4)
C7 C8 C9 C10 -85.1(6)
P1 C8 C9 C10 93.1(5)
C7 C8 C9 C11 37.5(6)
P1 C8 C9 C11 -144.3(4)
C7 C8 C9 C12 155.4(4)
P1 C8 C9 C12 -26.3(5)
C6 C5 C4 C3 -0.5(6)
C2 C1 C6 C5 -0.5(6)
P1 C1 C6 C5 174.7(3)
C4 C5 C6 C1 0.6(6)
C1 C2 C3 C4 -0.1(7)
C5 C4 C3 C2 0.3(7)

loop_
_cod_related_entry_id
_cod_related_entry_database
_cod_related_entry_code
1 ChemSpider 17283388
